data_4349753
loop_
_publ_author_name
'Bartual-Murgui, C.'
'Vela, S.'
'Darawsheh, M.'
'Diego, R.'
'Teat, S. J.'
'Roubeau, O.'
'Arom\'i, G.'

_publ_section_title
;
 A probe of steric ligand substituent effects on the spin crossover of
 Fe(ii) complexes
;
_journal_issue 8
_journal_name_full 'Inorganic Chemistry Frontiers'
_journal_page_first 1374
_journal_paper_doi 10.1039/C7QI00347A
_journal_volume 4
_journal_year 2017
_chemical_formula_moiety 'C24 H22 Fe N10, 2(Cl O4)'
_chemical_formula_sum 'C24 H22 Cl2 Fe N10 O8'
_chemical_formula_weight 705.26
_space_group_crystal_system monoclinic
_space_group_IT_number 15
_space_group_name_Hall '-C 2yc'
_space_group_name_H-M_alt 'C 1 2/c 1'
_atom_sites_solution_hydrogens mixed
_audit_creation_method SHELXL-2014
_audit_update_record
;
2017-02-21 deposited with the CCDC.
2017-07-04 downloaded from the CCDC.
;
_cell_angle_alpha 90
_cell_angle_beta 108.946(14)
_cell_angle_gamma 90
_cell_formula_units_Z 8
_cell_length_a 41.290(9)
_cell_length_b 8.0448(15)
_cell_length_c 17.843(4)
_cell_measurement_reflns_used 1166
_cell_measurement_temperature 100(2)
_cell_measurement_theta_max 19.169
_cell_measurement_theta_min 2.297
_cell_volume 5606(2)
_computing_cell_refinement 'SAINT v8.34A (Bruker, 2013)'
_computing_data_collection 'Bruker APEX 2'
_computing_data_reduction 'SAINT v8.34A (Bruker, 2013)'
_computing_structure_refinement 'SHELXL-2014 (Sheldrick, 2015)'
_computing_structure_solution 'SHELXT (Sheldrick, 2015)'
_diffrn_ambient_temperature 100(2)
_diffrn_measured_fraction_theta_full 0.968
_diffrn_measured_fraction_theta_max 0.968
_diffrn_measurement_device_type 'Bruker APEX II QUAZAR'
_diffrn_measurement_method '\f and \w rotation with narrow frames'
_diffrn_radiation_source 'multilayer monochromator ImuS'
_diffrn_radiation_type MoK\a
_diffrn_radiation_wavelength 0.71073
_diffrn_reflns_av_R_equivalents 0.1130
_diffrn_reflns_av_unetI/netI 0.1117
_diffrn_reflns_Laue_measured_fraction_full 0.968
_diffrn_reflns_Laue_measured_fraction_max 0.968
_diffrn_reflns_limit_h_max 43
_diffrn_reflns_limit_h_min -40
_diffrn_reflns_limit_k_max 8
_diffrn_reflns_limit_k_min -8
_diffrn_reflns_limit_l_max 18
_diffrn_reflns_limit_l_min -18
_diffrn_reflns_number 11477
_diffrn_reflns_point_group_measured_fraction_full 0.968
_diffrn_reflns_point_group_measured_fraction_max 0.968
_diffrn_reflns_theta_full 22.210
_diffrn_reflns_theta_max 22.213
_diffrn_reflns_theta_min 2.086
_exptl_absorpt_coefficient_mu 0.798
_exptl_absorpt_correction_T_max 0.745
_exptl_absorpt_correction_T_min 0.524
_exptl_absorpt_correction_type multi-scan
_exptl_absorpt_process_details
;
SADABS-2008/1 (Bruker,2008) was used for absorption correction.
wR2(int) was 0.1435 before and 0.0664 after correction.
The Ratio of minimum to maximum transmission is 0.7030.
The \l/2 correction factor is 0.0015.
;
_exptl_crystal_colour red
_exptl_crystal_density_diffrn 1.671
_exptl_crystal_description plate
_exptl_crystal_F_000 2880
_exptl_crystal_preparation ', Magnetic properties'
_exptl_crystal_size_max 0.170
_exptl_crystal_size_mid 0.100
_exptl_crystal_size_min 0.030
_refine_diff_density_max 0.881
_refine_diff_density_min -0.412
_refine_diff_density_rms 0.098
_refine_ls_extinction_coef 0.00081(11)
_refine_ls_extinction_expression Fc^*^=kFc[1+0.001xFc^2^\l^3^/sin(2\q)]^-1/4^
_refine_ls_extinction_method SHELXL
_refine_ls_goodness_of_fit_ref 1.059
_refine_ls_hydrogen_treatment mixed
_refine_ls_matrix_type full
_refine_ls_number_parameters 415
_refine_ls_number_reflns 3428
_refine_ls_number_restraints 82
_refine_ls_restrained_S_all 1.101
_refine_ls_R_factor_all 0.1200
_refine_ls_R_factor_gt 0.0700
_refine_ls_shift/su_max 0.000
_refine_ls_shift/su_mean 0.000
_refine_ls_structure_factor_coef Fsqd
_refine_ls_weighting_details 'w=1/[\s^2^(Fo^2^)+(0.0538P)^2^+26.3863P] where P=(Fo^2^+2Fc^2^)/3'
_refine_ls_weighting_scheme calc
_refine_ls_wR_factor_gt 0.1355
_refine_ls_wR_factor_ref 0.1553
_reflns_Friedel_coverage 0.000
_reflns_number_gt 2199
_reflns_number_total 3428
_reflns_threshold_expression 'I > 2\s(I)'
_cod_data_source_file c7qi00347a2.cif
_cod_data_source_block 1024bm152
_cod_original_sg_symbol_H-M 'C 2/c'
_cod_database_code 4349753
_shelx_space_group_comment
;
The symmetry employed for this shelxl refinement is uniquely defined
by the following loop, which should always be used as a source of
symmetry information in preference to the above space-group names.
They are only intended as comments.
;
_shelx_estimated_absorpt_t_min 0.876
_shelx_estimated_absorpt_t_max 0.976
_shelxl_version_number 2014-3

loop_
_space_group_symop_operation_xyz
'x, y, z'
'-x, y, -z+1/2'
'x+1/2, y+1/2, z'
'-x+1/2, y+1/2, -z+1/2'
'-x, -y, -z'
'x, -y, z-1/2'
'-x+1/2, -y+1/2, -z'
'x+1/2, -y+1/2, z-1/2'

loop_
_atom_site_label
_atom_site_type_symbol
_atom_site_fract_x
_atom_site_fract_y
_atom_site_fract_z
_atom_site_U_iso_or_equiv
_atom_site_adp_type
_atom_site_occupancy
_atom_site_site_symmetry_order
_atom_site_calc_flag
_atom_site_refinement_flags_posn
_atom_site_refinement_flags_adp
Fe1 Fe 0.62658(3) 0.70111(13) 0.71403(6) 0.0249(4) Uani 1 1 d . .
N1 N 0.61462(16) 0.4808(8) 0.6619(3) 0.0255(15) Uani 1 1 d . .
N2 N 0.57985(17) 0.4610(8) 0.6290(4) 0.0331(17) Uani 1 1 d . .
N3 N 0.57809(16) 0.7195(8) 0.6760(3) 0.0294(16) Uani 1 1 d . .
N4 N 0.62007(17) 0.9270(7) 0.7477(3) 0.0248(15) Uani 1 1 d . .
N5 N 0.63992(18) 1.0506(8) 0.7875(4) 0.0320(17) Uani 1 1 d D .
H5 H 0.6626(7) 1.053(10) 0.796(4) 0.038 Uiso 1 1 d D U
N6 N 0.63141(17) 0.6175(8) 0.8235(3) 0.0293(16) Uani 1 1 d . .
N7 N 0.66527(17) 0.5891(8) 0.8658(3) 0.0294(16) Uani 1 1 d . .
N8 N 0.67530(15) 0.6819(7) 0.7571(3) 0.0237(15) Uani 1 1 d . .
N9 N 0.64037(16) 0.7809(7) 0.6244(3) 0.0238(15) Uani 1 1 d . .
N10 N 0.62551(18) 0.8400(8) 0.5501(4) 0.0319(17) Uani 1 1 d D .
H10 H 0.6025(6) 0.846(10) 0.530(4) 0.038 Uiso 1 1 d D U
C1 C 0.6660(2) 0.3188(10) 0.6637(4) 0.036(2) Uani 1 1 d . .
H1A H 0.6764 0.3993 0.6370 0.054 Uiso 1 1 calc R U
H1B H 0.6705 0.2058 0.6490 0.054 Uiso 1 1 calc R U
H1C H 0.6760 0.3325 0.7212 0.054 Uiso 1 1 calc R U
C2 C 0.6286(2) 0.3472(10) 0.6393(4) 0.031(2) Uani 1 1 d . .
C3 C 0.6024(2) 0.2438(10) 0.5912(4) 0.037(2) Uani 1 1 d . .
H3 H 0.6054 0.1424 0.5669 0.045 Uiso 1 1 calc R U
C4 C 0.5721(2) 0.3165(11) 0.5862(4) 0.041(2) Uani 1 1 d . .
H4 H 0.5499 0.2753 0.5584 0.049 Uiso 1 1 calc R U
C5 C 0.5590(2) 0.5911(10) 0.6386(4) 0.032(2) Uani 1 1 d . .
C6 C 0.5237(2) 0.5898(11) 0.6154(5) 0.045(2) Uani 1 1 d . .
H6 H 0.5107 0.4965 0.5895 0.054 Uiso 1 1 calc R U
C7 C 0.5082(2) 0.7301(12) 0.6317(5) 0.048(3) Uani 1 1 d . .
H7 H 0.4839 0.7343 0.6158 0.058 Uiso 1 1 calc R U
C8 C 0.5269(2) 0.8656(11) 0.6707(5) 0.048(3) Uani 1 1 d . .
H8 H 0.5158 0.9614 0.6819 0.057 Uiso 1 1 calc R U
C9 C 0.5623(2) 0.8570(10) 0.6927(4) 0.033(2) Uani 1 1 d . .
C10 C 0.5878(2) 0.9778(10) 0.7351(4) 0.030(2) Uani 1 1 d . .
C11 C 0.5873(3) 1.1358(10) 0.7687(5) 0.037(2) Uani 1 1 d . .
H11 H 0.5678 1.1988 0.7683 0.044 Uiso 1 1 calc R U
C12 C 0.6208(3) 1.1787(10) 0.8019(4) 0.038(2) Uani 1 1 d . .
H12 H 0.6294 1.2786 0.8297 0.046 Uiso 1 1 calc R U
C13 C 0.5758(2) 0.6066(11) 0.8481(5) 0.046(2) Uani 1 1 d . .
H13A H 0.5702 0.7253 0.8448 0.070 Uiso 1 1 calc R U
H13B H 0.5673 0.5539 0.8876 0.070 Uiso 1 1 calc R U
H13C H 0.5651 0.5545 0.7964 0.070 Uiso 1 1 calc R U
C14 C 0.6135(2) 0.5855(9) 0.8720(4) 0.033(2) Uani 1 1 d . .
C15 C 0.6361(2) 0.5331(9) 0.9466(5) 0.036(2) Uani 1 1 d . .
H15 H 0.6299 0.5008 0.9913 0.043 Uiso 1 1 calc R U
C16 C 0.6690(2) 0.5379(10) 0.9419(4) 0.038(2) Uani 1 1 d . .
H16 H 0.6897 0.5114 0.9827 0.046 Uiso 1 1 calc R U
C17 C 0.6898(2) 0.6248(9) 0.8304(4) 0.0264(19) Uani 1 1 d . .
C18 C 0.7244(2) 0.6069(10) 0.8635(5) 0.034(2) Uani 1 1 d . .
H18 H 0.7341 0.5658 0.9159 0.041 Uiso 1 1 calc R U
C19 C 0.7449(2) 0.6491(10) 0.8198(5) 0.037(2) Uani 1 1 d . .
H19 H 0.7690 0.6376 0.8417 0.045 Uiso 1 1 calc R U
C20 C 0.7302(2) 0.7092(10) 0.7428(4) 0.0301(19) Uani 1 1 d . .
H20 H 0.7441 0.7374 0.7115 0.036 Uiso 1 1 calc R U
C21 C 0.6951(2) 0.7267(9) 0.7131(4) 0.030(2) Uani 1 1 d . .
C22 C 0.6743(2) 0.7860(9) 0.6354(4) 0.0259(19) Uani 1 1 d . .
C23 C 0.6805(2) 0.8503(9) 0.5691(4) 0.032(2) Uani 1 1 d . .
H23 H 0.7022 0.8676 0.5622 0.038 Uiso 1 1 calc R U
C24 C 0.6488(2) 0.8835(10) 0.5159(5) 0.038(2) Uani 1 1 d . .
H24 H 0.6442 0.9289 0.4643 0.046 Uiso 1 1 calc R U
Cl1 Cl 0.53659(5) 0.8151(3) 0.43116(13) 0.0442(6) Uani 1 1 d . U
O1 O 0.52651(18) 0.7813(10) 0.3479(4) 0.080(2) Uani 1 1 d . U
O2 O 0.50619(16) 0.8217(8) 0.4531(4) 0.0598(16) Uani 1 1 d . U
O3 O 0.55783(17) 0.6754(8) 0.4708(4) 0.0638(18) Uani 1 1 d . U
O4 O 0.55548(18) 0.9619(9) 0.4519(5) 0.100(2) Uani 1 1 d . U
Cl2 Cl 0.72666(6) 1.0715(3) 0.90251(11) 0.0407(6) Uani 1 1 d . U
O5 O 0.70978(14) 1.0279(7) 0.8196(3) 0.0392(14) Uani 1 1 d . U
O6 O 0.71396(16) 0.9675(8) 0.9515(3) 0.0513(15) Uani 1 1 d . U
O7 O 0.7196(2) 1.2385(8) 0.9126(4) 0.095(2) Uani 1 1 d . U
O8 O 0.76243(17) 1.0417(10) 0.9202(4) 0.0742(19) Uani 1 1 d . U

loop_
_atom_site_aniso_label
_atom_site_aniso_U_11
_atom_site_aniso_U_22
_atom_site_aniso_U_33
_atom_site_aniso_U_23
_atom_site_aniso_U_13
_atom_site_aniso_U_12
Fe1 0.0261(7) 0.0263(6) 0.0234(6) 0.0015(5) 0.0095(5) 0.0013(6)
N1 0.023(4) 0.034(4) 0.018(3) 0.003(3) 0.006(3) 0.000(3)
N2 0.027(4) 0.029(4) 0.040(4) -0.001(3) 0.006(3) -0.005(4)
N3 0.034(4) 0.028(4) 0.029(4) 0.009(3) 0.013(3) 0.000(4)
N4 0.033(4) 0.020(3) 0.023(3) 0.000(3) 0.011(3) -0.007(4)
N5 0.041(4) 0.029(4) 0.025(4) 0.007(3) 0.011(4) 0.002(4)
N6 0.036(5) 0.028(4) 0.028(4) -0.003(3) 0.016(4) -0.001(4)
N7 0.029(4) 0.036(4) 0.024(4) -0.003(3) 0.008(3) -0.001(4)
N8 0.029(4) 0.022(3) 0.020(3) 0.001(3) 0.008(3) 0.002(3)
N9 0.024(4) 0.026(4) 0.020(3) -0.003(3) 0.006(3) 0.000(3)
N10 0.033(4) 0.031(4) 0.028(4) -0.004(3) 0.006(4) 0.000(4)
C1 0.037(5) 0.037(5) 0.038(5) -0.007(4) 0.018(4) 0.001(5)
C2 0.035(5) 0.033(5) 0.024(4) 0.002(4) 0.009(4) -0.001(5)
C3 0.051(6) 0.027(5) 0.032(5) -0.005(4) 0.011(4) -0.005(5)
C4 0.042(6) 0.043(6) 0.031(5) -0.006(4) 0.002(4) -0.022(5)
C5 0.030(5) 0.036(5) 0.030(5) 0.006(4) 0.009(4) 0.003(5)
C6 0.035(6) 0.038(6) 0.065(6) 0.006(5) 0.020(5) -0.003(5)
C7 0.018(5) 0.050(6) 0.074(7) 0.014(5) 0.009(5) -0.006(5)
C8 0.041(6) 0.036(5) 0.067(6) 0.020(5) 0.018(5) 0.018(5)
C9 0.033(6) 0.033(5) 0.036(5) 0.017(4) 0.017(4) 0.005(5)
C10 0.038(6) 0.029(5) 0.028(4) 0.009(4) 0.017(4) 0.014(5)
C11 0.045(6) 0.034(5) 0.036(5) 0.006(4) 0.019(5) 0.011(5)
C12 0.074(8) 0.024(5) 0.026(5) 0.005(4) 0.029(5) 0.014(5)
C13 0.048(6) 0.051(6) 0.056(6) 0.022(5) 0.039(5) 0.016(5)
C14 0.045(6) 0.026(5) 0.031(5) -0.003(4) 0.017(5) -0.002(4)
C15 0.053(6) 0.029(5) 0.034(5) 0.003(4) 0.025(5) -0.001(5)
C16 0.060(7) 0.035(5) 0.018(4) 0.005(4) 0.012(4) -0.001(5)
C17 0.029(5) 0.026(4) 0.023(4) -0.003(4) 0.006(4) 0.004(4)
C18 0.043(6) 0.030(5) 0.027(4) 0.004(4) 0.007(4) 0.005(5)
C19 0.030(5) 0.034(5) 0.043(5) 0.001(4) 0.006(5) 0.008(4)
C20 0.027(5) 0.032(5) 0.028(4) -0.005(4) 0.003(4) 0.001(4)
C21 0.035(5) 0.028(5) 0.027(4) -0.009(4) 0.011(4) -0.009(4)
C22 0.034(5) 0.022(4) 0.025(4) -0.003(4) 0.013(4) 0.004(4)
C23 0.042(6) 0.032(5) 0.026(4) -0.006(4) 0.018(4) -0.007(4)
C24 0.049(6) 0.037(5) 0.027(5) 0.001(4) 0.009(5) -0.005(5)
Cl1 0.0302(13) 0.0494(13) 0.0477(12) -0.0093(11) 0.0057(10) 0.0013(11)
O1 0.074(5) 0.119(6) 0.042(2) 0.006(3) 0.011(3) 0.021(4)
O2 0.044(3) 0.064(4) 0.076(4) 0.000(4) 0.026(3) 0.009(3)
O3 0.055(4) 0.077(3) 0.054(3) 0.003(3) 0.010(3) 0.029(3)
O4 0.050(4) 0.067(3) 0.172(6) -0.028(4) 0.021(4) -0.019(3)
Cl2 0.0515(14) 0.0374(11) 0.0266(10) -0.0025(9) 0.0037(10) -0.0040(12)
O5 0.041(3) 0.049(3) 0.0246(17) -0.003(2) 0.006(2) -0.010(3)
O6 0.065(4) 0.063(3) 0.033(3) 0.001(3) 0.025(3) 0.003(3)
O7 0.162(6) 0.039(2) 0.058(4) -0.011(2) 0.001(4) 0.011(3)
O8 0.042(2) 0.124(5) 0.047(4) 0.009(4) 0.000(2) -0.018(3)

loop_
_atom_type_symbol
_atom_type_description
_atom_type_scat_dispersion_real
_atom_type_scat_dispersion_imag
_atom_type_scat_source
C C 0.0033 0.0016 'International Tables Vol C Tables 4.2.6.8 and 6.1.1.4'
H H 0.0000 0.0000 'International Tables Vol C Tables 4.2.6.8 and 6.1.1.4'
Cl Cl 0.1484 0.1585 'International Tables Vol C Tables 4.2.6.8 and 6.1.1.4'
Fe Fe 0.3463 0.8444 'International Tables Vol C Tables 4.2.6.8 and 6.1.1.4'
N N 0.0061 0.0033 'International Tables Vol C Tables 4.2.6.8 and 6.1.1.4'
O O 0.0106 0.0060 'International Tables Vol C Tables 4.2.6.8 and 6.1.1.4'

loop_
_geom_angle_atom_site_label_1
_geom_angle_atom_site_label_2
_geom_angle_atom_site_label_3
_geom_angle
N3 Fe1 N8 177.4(3)
N3 Fe1 N4 78.7(3)
N8 Fe1 N4 100.5(3)
N3 Fe1 N9 103.5(2)
N8 Fe1 N9 79.0(3)
N4 Fe1 N9 93.0(2)
N3 Fe1 N1 80.2(3)
N8 Fe1 N1 100.6(3)
N4 Fe1 N1 158.8(3)
N9 Fe1 N1 90.2(2)
N3 Fe1 N6 97.7(3)
N8 Fe1 N6 79.8(3)
N4 Fe1 N6 89.6(2)
N9 Fe1 N6 158.8(3)
N1 Fe1 N6 95.0(2)
C2 N1 N2 105.7(6)
C2 N1 Fe1 142.0(6)
N2 N1 Fe1 111.7(5)
C4 N2 N1 111.0(7)
C4 N2 C5 131.4(7)
N1 N2 C5 117.4(6)
C5 N3 C9 119.2(7)
C5 N3 Fe1 120.0(6)
C9 N3 Fe1 120.6(6)
N5 N4 C10 105.5(6)
N5 N4 Fe1 137.0(5)
C10 N4 Fe1 117.3(5)
N4 N5 C12 111.5(7)
N4 N5 H5 122(5)
C12 N5 H5 126(6)
C14 N6 N7 106.9(6)
C14 N6 Fe1 142.5(6)
N7 N6 Fe1 110.5(5)
N6 N7 C16 111.0(7)
N6 N7 C17 118.6(6)
C16 N7 C17 130.2(7)
C17 N8 C21 119.9(7)
C17 N8 Fe1 120.1(5)
C21 N8 Fe1 120.0(5)
C22 N9 N10 104.5(6)
C22 N9 Fe1 116.8(5)
N10 N9 Fe1 138.6(5)
C24 N10 N9 111.9(6)
C24 N10 H10 129(5)
N9 N10 H10 119(5)
C2 C1 H1A 109.5
C2 C1 H1B 109.5
H1A C1 H1B 109.5
C2 C1 H1C 109.5
H1A C1 H1C 109.5
H1B C1 H1C 109.5
N1 C2 C3 109.5(7)
N1 C2 C1 123.0(7)
C3 C2 C1 127.5(8)
C4 C3 C2 107.1(7)
C4 C3 H3 126.4
C2 C3 H3 126.4
C3 C4 N2 106.7(7)
C3 C4 H4 126.7
N2 C4 H4 126.7
N3 C5 C6 123.3(8)
N3 C5 N2 110.6(7)
C6 C5 N2 126.1(8)
C7 C6 C5 116.7(9)
C7 C6 H6 121.7
C5 C6 H6 121.7
C6 C7 C8 122.1(8)
C6 C7 H7 119.0
C8 C7 H7 119.0
C9 C8 C7 117.8(8)
C9 C8 H8 121.1
C7 C8 H8 121.1
N3 C9 C8 120.9(8)
N3 C9 C10 109.7(7)
C8 C9 C10 129.4(8)
N4 C10 C11 110.8(8)
N4 C10 C9 113.5(7)
C11 C10 C9 135.8(8)
C12 C11 C10 105.1(8)
C12 C11 H11 127.4
C10 C11 H11 127.4
C11 C12 N5 107.1(8)
C11 C12 H12 126.5
N5 C12 H12 126.5
C14 C13 H13A 109.5
C14 C13 H13B 109.5
H13A C13 H13B 109.5
C14 C13 H13C 109.5
H13A C13 H13C 109.5
H13B C13 H13C 109.5
N6 C14 C15 109.4(8)
N6 C14 C13 122.9(7)
C15 C14 C13 127.7(8)
C16 C15 C14 107.1(7)
C16 C15 H15 126.4
C14 C15 H15 126.4
N7 C16 C15 105.6(7)
N7 C16 H16 127.2
C15 C16 H16 127.2
N8 C17 C18 122.3(7)
N8 C17 N7 110.9(7)
C18 C17 N7 126.7(7)
C17 C18 C19 118.8(7)
C17 C18 H18 120.6
C19 C18 H18 120.6
C18 C19 C20 119.8(8)
C18 C19 H19 120.1
C20 C19 H19 120.1
C21 C20 C19 118.6(8)
C21 C20 H20 120.7
C19 C20 H20 120.7
N8 C21 C20 120.5(7)
N8 C21 C22 111.2(7)
C20 C21 C22 128.4(7)
N9 C22 C23 111.0(7)
N9 C22 C21 113.0(6)
C23 C22 C21 136.0(8)
C24 C23 C22 105.3(7)
C24 C23 H23 127.4
C22 C23 H23 127.4
N10 C24 C23 107.3(7)
N10 C24 H24 126.3
C23 C24 H24 126.3
O4 Cl1 O2 111.1(5)
O4 Cl1 O1 112.6(6)
O2 Cl1 O1 107.8(4)
O4 Cl1 O3 109.1(4)
O2 Cl1 O3 109.8(4)
O1 Cl1 O3 106.4(4)
O7 Cl2 O6 110.5(5)
O7 Cl2 O8 112.1(5)
O6 Cl2 O8 109.0(4)
O7 Cl2 O5 108.1(4)
O6 Cl2 O5 109.3(3)
O8 Cl2 O5 107.7(4)

loop_
_geom_bond_atom_site_label_1
_geom_bond_atom_site_label_2
_geom_bond_distance
Fe1 N3 1.900(6)
Fe1 N8 1.913(6)
Fe1 N4 1.960(6)
Fe1 N9 1.972(6)
Fe1 N1 1.987(6)
Fe1 N6 2.013(6)
N1 C2 1.344(9)
N1 N2 1.373(8)
N2 C4 1.370(10)
N2 C5 1.400(10)
N3 C5 1.339(9)
N3 C9 1.366(10)
N4 N5 1.337(8)
N4 C10 1.340(9)
N5 C12 1.371(10)
N5 H5 0.90(2)
N6 C14 1.332(10)
N6 N7 1.375(8)
N7 C16 1.380(9)
N7 C17 1.386(9)
N8 C17 1.332(9)
N8 C21 1.352(9)
N9 C22 1.351(9)
N9 N10 1.353(8)
N10 C24 1.344(10)
N10 H10 0.90(2)
C1 C2 1.480(11)
C1 H1A 0.9800
C1 H1B 0.9800
C1 H1C 0.9800
C2 C3 1.414(11)
C3 C4 1.355(11)
C3 H3 0.9500
C4 H4 0.9500
C5 C6 1.381(11)
C6 C7 1.374(12)
C6 H6 0.9500
C7 C8 1.385(12)
C7 H7 0.9500
C8 C9 1.385(11)
C8 H8 0.9500
C9 C10 1.453(11)
C10 C11 1.409(11)
C11 C12 1.360(12)
C11 H11 0.9500
C12 H12 0.9500
C13 C14 1.484(11)
C13 H13A 0.9800
C13 H13B 0.9800
C13 H13C 0.9800
C14 C15 1.419(11)
C15 C16 1.386(11)
C15 H15 0.9500
C16 H16 0.9500
C17 C18 1.364(10)
C18 C19 1.367(11)
C18 H18 0.9500
C19 C20 1.395(10)
C19 H19 0.9500
C20 C21 1.381(10)
C20 H20 0.9500
C21 C22 1.454(10)
C22 C23 1.389(10)
C23 C24 1.371(11)
C23 H23 0.9500
C24 H24 0.9500
Cl1 O4 1.397(7)
Cl1 O2 1.432(6)
Cl1 O1 1.432(6)
Cl1 O3 1.460(6)
Cl2 O7 1.399(7)
Cl2 O6 1.427(6)
Cl2 O8 1.427(7)
Cl2 O5 1.459(5)

loop_
_geom_hbond_atom_site_label_D
_geom_hbond_atom_site_label_H
_geom_hbond_atom_site_label_A
_geom_hbond_distance_DH
_geom_hbond_distance_HA
_geom_hbond_distance_DA
_geom_hbond_angle_DHA
N5 H5 O5 0.90(2) 1.87(3) 2.759(9) 172(8)
N10 H10 O3 0.90(2) 2.27(6) 2.999(10) 138(7)
N10 H10 O4 0.90(2) 2.20(4) 3.017(10) 151(7)
